data_7114848
loop_
_publ_author_name
'Galka, Christian H.'
'Gade, Lutz H.'

_publ_contact_author
; 
Prof. Dr. Lutz H. Gade 
Laboratoire de Chimie Organometallique et de Catalyse (UMR 7513) 
Institut LeBel 
Universite Louis Pasteur 
4, rue Blaise Pascal 
67070 Strasbourg 
France 
;
_publ_section_title
;
 First structural characterization of a mixed valent thallium(i/iii) amide
 bearing an n-butylthallium(iii) unit stabilized by a tripodal amido
 ligand
;
_journal_issue 10
_journal_name_full 'Chemical Communications'
_journal_page_first 899
_journal_paper_doi 10.1039/b100760m
_journal_year 2001
_chemical_formula_sum 'C34.5 H55 N3 Si3 Tl2'
_chemical_formula_weight 1004.83
_chemical_name_systematic
; 
? 
;
_space_group_IT_number 15
_symmetry_cell_setting monoclinic
_symmetry_Int_Tables_number 15
_symmetry_space_group_name_Hall '-C 2yc'
_symmetry_space_group_name_H-M 'C 1 2/c 1'
_atom_sites_solution_hydrogens geom
_atom_sites_solution_primary direct
_atom_sites_solution_secondary difmap
_audit_creation_method SHELXL-97
_cell_angle_alpha 90.00
_cell_angle_beta 107.869(14)
_cell_angle_gamma 90.00
_cell_formula_units_Z 8
_cell_length_a 21.346(6)
_cell_length_b 14.4015(13)
_cell_length_c 26.384(10)
_cell_measurement_reflns_used 25
_cell_measurement_temperature 193(2)
_cell_measurement_theta_max 15
_cell_measurement_theta_min 10
_cell_volume 7720(4)
_computing_cell_refinement 'CAD4 (Enraf-Nonius)'
_computing_data_collection 'CAD4 (Enraf-Nonius)'
_computing_data_reduction 'BEGIN (SDP)'
_computing_molecular_graphics 'Bruker SHELXTL'
_computing_publication_material 'Bruker SHELXTL'
_computing_structure_refinement 'SHELXL-97 (Sheldrick, 1997)'
_computing_structure_solution 'SHELXS-97 (Sheldrick, 1990)'
_diffrn_ambient_temperature 193(2)
_diffrn_measured_fraction_theta_full 0.997
_diffrn_measured_fraction_theta_max 0.997
_diffrn_measurement_device_type 'CAD4 (Enraf-Nonius)'
_diffrn_measurement_method 'Omega/Theta scans'
_diffrn_radiation_monochromator graphite
_diffrn_radiation_source 'fine-focus sealed tube'
_diffrn_radiation_type MoK\a
_diffrn_radiation_wavelength 0.71073
_diffrn_reflns_av_R_equivalents 0.0423
_diffrn_reflns_av_sigmaI/netI 0.0412
_diffrn_reflns_limit_h_max 25
_diffrn_reflns_limit_h_min -24
_diffrn_reflns_limit_k_max 1
_diffrn_reflns_limit_k_min -17
_diffrn_reflns_limit_l_max 2
_diffrn_reflns_limit_l_min -31
_diffrn_reflns_number 7684
_diffrn_reflns_theta_full 24.99
_diffrn_reflns_theta_max 24.99
_diffrn_reflns_theta_min 2.00
_diffrn_standards_decay_% 1.6
_diffrn_standards_interval_time 60
_diffrn_standards_number 2
_exptl_absorpt_coefficient_mu 8.459
_exptl_absorpt_correction_T_max 0.9991
_exptl_absorpt_correction_T_min 0.3611
_exptl_absorpt_correction_type empirical
_exptl_absorpt_process_details
; 
empirical absorption correction by psi-scans from 10 reflections 
with chi-angles near 90 degrees 
;
_exptl_crystal_colour orange
_exptl_crystal_density_diffrn 1.729
_exptl_crystal_density_method 'not measured'
_exptl_crystal_description block
_exptl_crystal_F_000 3896
_exptl_crystal_size_max 0.6
_exptl_crystal_size_mid 0.4
_exptl_crystal_size_min 0.3
_refine_diff_density_max 2.214
_refine_diff_density_min -2.920
_refine_diff_density_rms 0.220
_refine_ls_extinction_method none
_refine_ls_goodness_of_fit_ref 1.069
_refine_ls_hydrogen_treatment refxyz
_refine_ls_matrix_type full
_refine_ls_number_parameters 382
_refine_ls_number_reflns 6781
_refine_ls_number_restraints 0
_refine_ls_restrained_S_all 1.069
_refine_ls_R_factor_all 0.0693
_refine_ls_R_factor_gt 0.0471
_refine_ls_shift/su_max 0.001
_refine_ls_shift/su_mean 0.000
_refine_ls_structure_factor_coef Fsqd
_refine_ls_weighting_details 'calc w==1/[\s^2^(Fo^2^)+(0.0653P)^2^+88.4538P] where P==(Fo^2^+2Fc^2^)/3'
_refine_ls_weighting_scheme calc
_refine_ls_wR_factor_gt 0.1108
_refine_ls_wR_factor_ref 0.1287
_reflns_number_gt 5138
_reflns_number_total 6781
_reflns_threshold_expression >2sigma(I)
_cod_data_source_file b100760m.txt
_cod_data_source_block 2
_cod_original_cell_volume 7719(4)
_cod_original_formula_sum 'C34.50 H55 N3 Si3 Tl2'
_cod_database_code 7114848

loop_
_symmetry_equiv_pos_as_xyz
'x, y, z'
'-x, y, -z+1/2'
'x+1/2, y+1/2, z'
'-x+1/2, y+1/2, -z+1/2'
'-x, -y, -z'
'x, -y, z-1/2'
'-x+1/2, -y+1/2, -z'
'x+1/2, -y+1/2, z-1/2'

loop_
_atom_site_label
_atom_site_type_symbol
_atom_site_fract_x
_atom_site_fract_y
_atom_site_fract_z
_atom_site_U_iso_or_equiv
_atom_site_adp_type
_atom_site_occupancy
_atom_site_symmetry_multiplicity
_atom_site_calc_flag
_atom_site_refinement_flags
_atom_site_disorder_assembly
_atom_site_disorder_group
Tl1 Tl 0.088458(16) 0.07274(2) 0.164450(13) 0.02358(12) Uani 1 1 d . . .
Tl2 Tl 0.092153(18) -0.07015(3) 0.266090(15) 0.03608(13) Uani 1 1 d . . .
C1 C 0.1894(4) -0.0817(6) 0.1405(4) 0.0253(19) Uani 1 1 d . . .
H1 H 0.2216 -0.1256 0.1327 0.030 Uiso 1 1 calc . . .
Si1 Si 0.16144(13) -0.00396(17) 0.08014(10) 0.0280(6) Uani 1 1 d . . .
C2 C 0.0967(6) -0.0597(8) 0.0238(4) 0.048(3) Uani 1 1 d . . .
H2A H 0.0559 -0.0658 0.0332 0.072 Uiso 1 1 calc R . .
H2B H 0.1117 -0.1214 0.0168 0.072 Uiso 1 1 calc R . .
H2C H 0.0886 -0.0212 -0.0082 0.072 Uiso 1 1 calc R . .
C3 C 0.2324(6) 0.0205(8) 0.0546(5) 0.050(3) Uani 1 1 d . . .
H3A H 0.2174 0.0586 0.0223 0.075 Uiso 1 1 calc R . .
H3B H 0.2503 -0.0382 0.0462 0.075 Uiso 1 1 calc R . .
H3C H 0.2667 0.0539 0.0818 0.075 Uiso 1 1 calc R . .
Si2 Si 0.23778(12) -0.01833(18) 0.20261(10) 0.0281(6) Uani 1 1 d . . .
C4 C 0.2869(6) 0.0797(8) 0.1894(5) 0.048(3) Uani 1 1 d . . .
H4A H 0.2572 0.1275 0.1687 0.071 Uiso 1 1 calc R . .
H4B H 0.3155 0.0572 0.1692 0.071 Uiso 1 1 calc R . .
H4C H 0.3139 0.1063 0.2232 0.071 Uiso 1 1 calc R . .
C5 C 0.3024(5) -0.0964(8) 0.2476(5) 0.049(3) Uani 1 1 d . . .
H5A H 0.3289 -0.0608 0.2784 0.074 Uiso 1 1 calc R . .
H5B H 0.3309 -0.1210 0.2279 0.074 Uiso 1 1 calc R . .
H5C H 0.2808 -0.1480 0.2599 0.074 Uiso 1 1 calc R . .
Si3 Si 0.12318(12) -0.15803(16) 0.15128(10) 0.0257(5) Uani 1 1 d . . .
C6 C 0.1576(5) -0.2347(8) 0.2108(5) 0.046(3) Uani 1 1 d . . .
H6A H 0.1788 -0.1962 0.2421 0.069 Uiso 1 1 calc R . .
H6B H 0.1902 -0.2770 0.2042 0.069 Uiso 1 1 calc R . .
H6C H 0.1220 -0.2708 0.2174 0.069 Uiso 1 1 calc R . .
C7 C 0.0903(5) -0.2462(7) 0.0972(4) 0.039(2) Uani 1 1 d . . .
H7A H 0.0650 -0.2932 0.1094 0.058 Uiso 1 1 calc R . .
H7B H 0.1270 -0.2760 0.0886 0.058 Uiso 1 1 calc R . .
H7C H 0.0617 -0.2153 0.0654 0.058 Uiso 1 1 calc R . .
N1 N 0.1326(4) 0.0958(5) 0.1022(3) 0.0282(17) Uani 1 1 d . . .
C10 C 0.1236(4) 0.1831(6) 0.0782(4) 0.029(2) Uani 1 1 d . . .
C11 C 0.1108(6) 0.1966(8) 0.0239(4) 0.044(3) Uani 1 1 d . . .
H11 H 0.1083 0.1443 0.0014 0.053 Uiso 1 1 calc R . .
C12 C 0.1017(6) 0.2848(8) 0.0018(4) 0.047(3) Uani 1 1 d . . .
H12 H 0.0929 0.2915 -0.0356 0.056 Uiso 1 1 calc R . .
C13 C 0.1052(5) 0.3638(7) 0.0329(4) 0.038(2) Uani 1 1 d . . .
C14 C 0.1189(5) 0.3515(7) 0.0867(4) 0.034(2) Uani 1 1 d . . .
H14 H 0.1221 0.4043 0.1090 0.041 Uiso 1 1 calc R . .
C15 C 0.1281(4) 0.2637(6) 0.1094(4) 0.031(2) Uani 1 1 d . . .
H15 H 0.1377 0.2577 0.1469 0.037 Uiso 1 1 calc R . .
C16 C 0.0941(7) 0.4584(9) 0.0080(6) 0.061(4) Uani 1 1 d . . .
H16A H 0.0882 0.5036 0.0339 0.092 Uiso 1 1 calc R . .
H16B H 0.0545 0.4574 -0.0231 0.092 Uiso 1 1 calc R . .
H16C H 0.1322 0.4761 -0.0032 0.092 Uiso 1 1 calc R . .
N2 N 0.1807(4) 0.0229(5) 0.2315(3) 0.0249(16) Uani 1 1 d . . .
C20 C 0.2007(4) 0.0703(7) 0.2816(4) 0.028(2) Uani 1 1 d . . .
C21 C 0.1777(5) 0.1585(6) 0.2888(4) 0.030(2) Uani 1 1 d . . .
H21 H 0.1520 0.1921 0.2585 0.036 Uiso 1 1 calc R . .
C22 C 0.1915(5) 0.1985(7) 0.3387(4) 0.036(2) Uani 1 1 d . . .
H22 H 0.1740 0.2583 0.3415 0.043 Uiso 1 1 calc R . .
C23 C 0.2297(5) 0.1548(8) 0.3849(4) 0.038(2) Uani 1 1 d . . .
C24 C 0.2519(5) 0.0680(8) 0.3770(4) 0.045(3) Uani 1 1 d . . .
H24 H 0.2787 0.0355 0.4072 0.054 Uiso 1 1 calc R . .
C25 C 0.2378(5) 0.0253(7) 0.3281(4) 0.040(2) Uani 1 1 d . . .
H25 H 0.2536 -0.0358 0.3259 0.048 Uiso 1 1 calc R . .
C26 C 0.2431(6) 0.1973(10) 0.4385(4) 0.058(3) Uani 1 1 d . . .
H26A H 0.2124 0.1720 0.4560 0.087 Uiso 1 1 calc R . .
H26B H 0.2374 0.2648 0.4348 0.087 Uiso 1 1 calc R . .
H26C H 0.2884 0.1832 0.4600 0.087 Uiso 1 1 calc R . .
N3 N 0.0615(4) -0.0842(5) 0.1584(3) 0.0261(17) Uani 1 1 d . . .
C30 C -0.0042(5) -0.1116(6) 0.1433(4) 0.027(2) Uani 1 1 d . . .
C31 C -0.0234(5) -0.1977(6) 0.1585(4) 0.032(2) Uani 1 1 d . . .
H31 H 0.0091 -0.2391 0.1793 0.039 Uiso 1 1 calc R . .
C32 C -0.0902(5) -0.2233(7) 0.1433(4) 0.040(2) Uani 1 1 d . . .
H32 H -0.1019 -0.2823 0.1538 0.048 Uiso 1 1 calc R . .
C33 C -0.1392(4) -0.1654(7) 0.1136(4) 0.032(2) Uani 1 1 d . . .
C34 C -0.1203(4) -0.0784(7) 0.1000(4) 0.030(2) Uani 1 1 d . . .
H34 H -0.1532 -0.0362 0.0808 0.036 Uiso 1 1 calc R . .
C35 C -0.0548(4) -0.0523(6) 0.1138(3) 0.0240(19) Uani 1 1 d . . .
H35 H -0.0438 0.0069 0.1031 0.029 Uiso 1 1 calc R . .
C36 C -0.2106(5) -0.1970(9) 0.0946(6) 0.056(3) Uani 1 1 d . . .
H36A H -0.2394 -0.1445 0.0955 0.084 Uiso 1 1 calc R . .
H36B H -0.2172 -0.2466 0.1178 0.084 Uiso 1 1 calc R . .
H36C H -0.2211 -0.2203 0.0580 0.084 Uiso 1 1 calc R . .
C40 C 0.0158(5) 0.1522(7) 0.1897(4) 0.037(2) Uani 1 1 d . . .
H40A H -0.0217 0.1110 0.1885 0.044 Uiso 1 1 calc R . .
H40B H 0.0360 0.1716 0.2272 0.044 Uiso 1 1 calc R . .
C41 C -0.0105(5) 0.2388(7) 0.1559(4) 0.038(2) Uani 1 1 d . . .
H41A H -0.0421 0.2705 0.1709 0.046 Uiso 1 1 calc R . .
H41B H 0.0267 0.2819 0.1593 0.046 Uiso 1 1 calc R . .
C42 C -0.0442(5) 0.2207(7) 0.0976(4) 0.041(2) Uani 1 1 d . . .
H42A H -0.0815 0.1778 0.0940 0.050 Uiso 1 1 calc R . .
H42B H -0.0127 0.1894 0.0824 0.050 Uiso 1 1 calc R . .
C43 C -0.0697(7) 0.3075(9) 0.0654(6) 0.067(4) Uani 1 1 d . . .
H43A H -0.1029 0.3371 0.0787 0.100 Uiso 1 1 calc R . .
H43B H -0.0896 0.2907 0.0279 0.100 Uiso 1 1 calc R . .
H43C H -0.0332 0.3507 0.0688 0.100 Uiso 1 1 calc R . .
C1S C 0.0000 -0.455(3) 0.2500 0.164(15) Uiso 1 2 d S . .
C2S C 0.0019(18) -0.501(3) 0.2944(13) 0.236(18) Uiso 1 1 d . A -1
H2S1 H -0.0268 -0.5560 0.2823 0.284 Uiso 1 1 calc R A -1
H2S2 H 0.0473 -0.5258 0.3083 0.284 Uiso 1 1 calc R A -1
C3S C -0.0120(14) -0.471(2) 0.3352(11) 0.164(11) Uiso 1 1 d . A -1
H3S1 H 0.0266 -0.4766 0.3668 0.246 Uiso 1 1 calc R A -1
H3S2 H -0.0486 -0.5067 0.3403 0.246 Uiso 1 1 calc R A -1
H3S3 H -0.0248 -0.4051 0.3297 0.246 Uiso 1 1 calc R A -1

loop_
_atom_site_aniso_label
_atom_site_aniso_U_11
_atom_site_aniso_U_22
_atom_site_aniso_U_33
_atom_site_aniso_U_23
_atom_site_aniso_U_13
_atom_site_aniso_U_12
Tl1 0.03019(19) 0.02444(19) 0.0189(2) 0.00127(14) 0.01156(14) 0.00023(14)
Tl2 0.0382(2) 0.0481(3) 0.0253(2) 0.00615(17) 0.01481(17) -0.00830(17)
C1 0.029(4) 0.028(5) 0.024(5) -0.001(4) 0.016(4) -0.003(4)
Si1 0.0400(14) 0.0268(12) 0.0220(13) -0.0024(11) 0.0165(11) -0.0041(11)
C2 0.064(7) 0.056(7) 0.020(6) 0.004(5) 0.008(5) -0.012(6)
C3 0.072(8) 0.044(6) 0.055(8) -0.007(6) 0.053(7) -0.001(6)
Si2 0.0269(12) 0.0323(14) 0.0251(14) -0.0055(11) 0.0081(11) -0.0014(11)
C4 0.043(6) 0.059(7) 0.043(7) -0.011(6) 0.018(5) -0.020(5)
C5 0.036(6) 0.063(7) 0.039(7) -0.018(6) -0.003(5) 0.011(5)
Si3 0.0285(12) 0.0214(12) 0.0299(14) 0.0019(11) 0.0131(11) 0.0008(10)
C6 0.034(5) 0.042(6) 0.063(8) 0.012(6) 0.019(5) 0.006(5)
C7 0.050(6) 0.026(5) 0.052(7) -0.014(5) 0.033(5) -0.009(4)
N1 0.047(5) 0.025(4) 0.022(4) 0.004(3) 0.024(4) 0.004(3)
C10 0.030(5) 0.029(5) 0.034(6) 0.002(4) 0.016(4) 0.001(4)
C11 0.065(7) 0.040(6) 0.029(6) 0.005(5) 0.015(5) 0.006(5)
C12 0.066(7) 0.045(6) 0.031(6) 0.014(5) 0.017(5) 0.007(6)
C13 0.042(6) 0.031(5) 0.038(6) 0.021(5) 0.009(5) -0.002(4)
C14 0.039(5) 0.026(5) 0.041(6) -0.002(4) 0.018(5) -0.002(4)
C15 0.033(5) 0.033(5) 0.029(5) 0.005(4) 0.013(4) -0.001(4)
C16 0.069(8) 0.054(7) 0.062(9) 0.027(7) 0.023(7) 0.011(6)
N2 0.034(4) 0.033(4) 0.011(4) -0.001(3) 0.011(3) 0.001(3)
C20 0.028(5) 0.040(5) 0.019(5) -0.001(4) 0.013(4) -0.008(4)
C21 0.039(5) 0.024(5) 0.027(5) 0.002(4) 0.010(4) -0.003(4)
C22 0.043(6) 0.041(6) 0.028(6) -0.009(5) 0.019(5) -0.002(5)
C23 0.037(5) 0.050(6) 0.031(6) -0.018(5) 0.017(5) -0.015(5)
C24 0.041(6) 0.069(8) 0.019(5) 0.003(5) 0.001(4) -0.002(6)
C25 0.044(6) 0.037(6) 0.033(6) -0.006(5) 0.004(5) 0.000(5)
C26 0.055(7) 0.093(10) 0.026(6) -0.026(6) 0.012(5) -0.019(7)
N3 0.028(4) 0.020(4) 0.036(5) 0.000(3) 0.018(3) -0.002(3)
C30 0.039(5) 0.024(4) 0.023(5) -0.003(4) 0.018(4) -0.005(4)
C31 0.033(5) 0.029(5) 0.042(6) 0.006(4) 0.023(5) 0.002(4)
C32 0.041(6) 0.033(5) 0.052(7) 0.000(5) 0.020(5) -0.014(5)
C33 0.026(5) 0.039(5) 0.031(5) -0.007(4) 0.009(4) -0.007(4)
C34 0.028(5) 0.043(5) 0.024(5) 0.006(4) 0.013(4) -0.002(4)
C35 0.032(5) 0.021(4) 0.021(5) 0.005(4) 0.012(4) -0.004(4)
C36 0.030(5) 0.058(7) 0.080(10) -0.008(7) 0.017(6) -0.018(5)
C40 0.033(5) 0.042(6) 0.042(6) -0.017(5) 0.023(5) -0.001(4)
C41 0.040(6) 0.032(5) 0.045(6) -0.006(5) 0.016(5) 0.003(4)
C42 0.043(6) 0.040(6) 0.042(6) 0.001(5) 0.014(5) 0.008(5)
C43 0.072(8) 0.048(7) 0.073(10) 0.022(7) 0.011(7) 0.019(7)

loop_
_atom_type_symbol
_atom_type_description
_atom_type_scat_dispersion_real
_atom_type_scat_dispersion_imag
_atom_type_scat_source
C C 0.0033 0.0016 'International Tables Vol C Tables 4.2.6.8 and 6.1.1.4'
H H 0.0000 0.0000 'International Tables Vol C Tables 4.2.6.8 and 6.1.1.4'
N N 0.0061 0.0033 'International Tables Vol C Tables 4.2.6.8 and 6.1.1.4'
Si Si 0.0817 0.0704 'International Tables Vol C Tables 4.2.6.8 and 6.1.1.4'
Tl Tl -2.8358 9.6688 'International Tables Vol C Tables 4.2.6.8 and 6.1.1.4'

loop_
_geom_angle_atom_site_label_1
_geom_angle_atom_site_label_2
_geom_angle_atom_site_label_3
_geom_angle
_geom_angle_site_symmetry_1
_geom_angle_site_symmetry_3
N1 Tl1 C40 131.9(3) . .
N1 Tl1 N2 99.3(3) . .
C40 Tl1 N2 116.4(3) . .
N1 Tl1 N3 104.7(3) . .
C40 Tl1 N3 110.2(3) . .
N2 Tl1 N3 83.5(3) . .
N1 Tl1 Si1 28.8(2) . .
C40 Tl1 Si1 155.8(3) . .
N2 Tl1 Si1 86.80(18) . .
N3 Tl1 Si1 77.57(19) . .
N1 Tl1 Si2 71.8(2) . .
C40 Tl1 Si2 145.3(3) . .
N2 Tl1 Si2 29.72(18) . .
N3 Tl1 Si2 80.25(18) . .
Si1 Tl1 Si2 57.16(7) . .
N1 Tl1 Tl2 142.5(2) . .
C40 Tl1 Tl2 85.6(3) . .
N2 Tl1 Tl2 52.83(18) . .
N3 Tl1 Tl2 53.5(2) . .
Si1 Tl1 Tl2 115.83(5) . .
Si2 Tl1 Tl2 74.32(5) . .
N2 Tl2 N3 69.7(2) . .
N2 Tl2 Tl1 43.34(15) . .
N3 Tl2 Tl1 43.40(15) . .
N2 Tl2 Tl2 135.85(15) . 2
N3 Tl2 Tl2 82.20(15) . 2
Tl1 Tl2 Tl2 93.040(17) . 2
Si3 C1 Si2 112.9(5) . .
Si3 C1 Si1 114.6(5) . .
Si2 C1 Si1 113.2(5) . .
N1 Si1 C3 112.0(4) . .
N1 Si1 C2 111.8(5) . .
C3 Si1 C2 106.1(5) . .
N1 Si1 C1 105.1(4) . .
C3 Si1 C1 109.5(5) . .
C2 Si1 C1 112.4(4) . .
N1 Si1 Tl1 36.8(2) . .
C3 Si1 Tl1 142.0(4) . .
C2 Si1 Tl1 107.2(4) . .
C1 Si1 Tl1 73.8(3) . .
N2 Si2 C4 109.7(5) . .
N2 Si2 C1 106.1(4) . .
C4 Si2 C1 113.3(5) . .
N2 Si2 C5 113.8(5) . .
C4 Si2 C5 103.1(6) . .
C1 Si2 C5 110.9(4) . .
N2 Si2 Tl1 41.7(2) . .
C4 Si2 Tl1 100.9(4) . .
C1 Si2 Tl1 73.0(3) . .
C5 Si2 Tl1 151.3(4) . .
N3 Si3 C6 112.5(4) . .
N3 Si3 C7 112.0(4) . .
C6 Si3 C7 101.4(5) . .
N3 Si3 C1 106.7(4) . .
C6 Si3 C1 110.5(4) . .
C7 Si3 C1 113.8(4) . .
C10 N1 Si1 127.5(6) . .
C10 N1 Tl1 117.0(6) . .
Si1 N1 Tl1 114.3(4) . .
C11 C10 N1 123.4(9) . .
C11 C10 C15 116.5(9) . .
N1 C10 C15 120.1(8) . .
C12 C11 C10 121.3(10) . .
C11 C12 C13 121.7(10) . .
C14 C13 C12 117.5(9) . .
C14 C13 C16 121.8(11) . .
C12 C13 C16 120.7(10) . .
C13 C14 C15 121.4(10) . .
C14 C15 C10 121.6(9) . .
C20 N2 Si2 121.4(6) . .
C20 N2 Tl1 119.9(6) . .
Si2 N2 Tl1 108.5(3) . .
C20 N2 Tl2 88.0(5) . .
Si2 N2 Tl2 129.9(4) . .
Tl1 N2 Tl2 83.8(2) . .
C21 C20 C25 115.6(9) . .
C21 C20 N2 122.8(8) . .
C25 C20 N2 121.1(9) . .
C22 C21 C20 121.8(9) . .
C21 C22 C23 122.8(9) . .
C24 C23 C22 114.5(9) . .
C24 C23 C26 123.0(11) . .
C22 C23 C26 122.5(10) . .
C23 C24 C25 124.2(10) . .
C24 C25 C20 121.1(10) . .
C30 N3 Si3 121.6(6) . .
C30 N3 Tl1 120.1(6) . .
Si3 N3 Tl1 114.8(3) . .
C30 N3 Tl2 102.6(5) . .
Si3 N3 Tl2 102.1(3) . .
Tl1 N3 Tl2 83.1(2) . .
N3 C30 C31 121.7(9) . .
N3 C30 C35 121.3(8) . .
C31 C30 C35 116.9(8) . .
C30 C31 C32 120.7(9) . .
C33 C32 C31 122.0(9) . .
C32 C33 C34 117.3(8) . .
C32 C33 C36 121.1(9) . .
C34 C33 C36 121.5(9) . .
C35 C34 C33 121.7(9) . .
C34 C35 C30 121.4(8) . .
C41 C40 Tl1 114.6(7) . .
C42 C41 C40 115.3(8) . .
C41 C42 C43 114.0(10) . .
C2S C1S C2S 120(5) 2 .
C3S C2S C1S 128(4) . .

loop_
_geom_bond_atom_site_label_1
_geom_bond_atom_site_label_2
_geom_bond_distance
_geom_bond_site_symmetry_2
Tl1 N1 2.155(7) .
Tl1 C40 2.188(9) .
Tl1 N2 2.321(7) .
Tl1 N3 2.326(7) .
Tl1 Si1 3.274(3) .
Tl1 Si2 3.305(3) .
Tl1 Tl2 3.3620(9) .
Tl2 N2 2.694(7) .
Tl2 N3 2.721(8) .
Tl2 Tl2 3.7615(13) 2
C1 Si3 1.879(9) .
C1 Si2 1.883(9) .
C1 Si1 1.888(9) .
Si1 N1 1.733(8) .
Si1 C3 1.870(10) .
Si1 C2 1.872(11) .
Si2 N2 1.728(8) .
Si2 C4 1.855(11) .
Si2 C5 1.890(11) .
Si3 N3 1.747(7) .
Si3 C6 1.876(11) .
Si3 C7 1.877(10) .
N1 C10 1.395(11) .
C10 C11 1.388(14) .
C10 C15 1.408(13) .
C11 C12 1.386(15) .
C12 C13 1.392(15) .
C13 C14 1.370(14) .
C13 C16 1.501(14) .
C14 C15 1.388(13) .
N2 C20 1.431(11) .
C20 C21 1.396(13) .
C20 C25 1.399(14) .
C21 C22 1.383(13) .
C22 C23 1.393(15) .
C23 C24 1.375(15) .
C23 C26 1.486(13) .
C24 C25 1.377(14) .
N3 C30 1.391(11) .
C30 C31 1.402(12) .
C30 C35 1.410(13) .
C31 C32 1.408(13) .
C32 C33 1.379(14) .
C33 C34 1.397(13) .
C33 C36 1.519(12) .
C34 C35 1.385(12) .
C40 C41 1.536(14) .
C41 C42 1.509(14) .
C42 C43 1.515(15) .
C1S C2S 1.34(4) 2
C1S C2S 1.34(4) .
C2S C3S 1.28(4) .

loop_
_geom_torsion_atom_site_label_1
_geom_torsion_atom_site_label_2
_geom_torsion_atom_site_label_3
_geom_torsion_atom_site_label_4
_geom_torsion
_geom_torsion_site_symmetry_1
_geom_torsion_site_symmetry_4
N1 Tl1 Tl2 N2 49.0(4) . .
C40 Tl1 Tl2 N2 -128.2(3) . .
N3 Tl1 Tl2 N2 112.6(3) . .
Si1 Tl1 Tl2 N2 63.6(2) . .
Si2 Tl1 Tl2 N2 23.2(2) . .
N1 Tl1 Tl2 N3 -63.5(4) . .
C40 Tl1 Tl2 N3 119.2(3) . .
N2 Tl1 Tl2 N3 -112.6(3) . .
Si1 Tl1 Tl2 N3 -49.0(2) . .
Si2 Tl1 Tl2 N3 -89.4(2) . .
N1 Tl1 Tl2 Tl2 -138.8(4) . 2
C40 Tl1 Tl2 Tl2 43.9(3) . 2
N2 Tl1 Tl2 Tl2 172.1(2) . 2
N3 Tl1 Tl2 Tl2 -75.3(2) . 2
Si1 Tl1 Tl2 Tl2 -124.28(5) . 2
Si2 Tl1 Tl2 Tl2 -164.66(5) . 2
Si3 C1 Si1 N1 87.7(5) . .
Si2 C1 Si1 N1 -43.8(5) . .
Si3 C1 Si1 C3 -151.8(5) . .
Si2 C1 Si1 C3 76.8(6) . .
Si3 C1 Si1 C2 -34.2(7) . .
Si2 C1 Si1 C2 -165.6(5) . .
Si3 C1 Si1 Tl1 68.1(4) . .
Si2 C1 Si1 Tl1 -63.3(4) . .
C40 Tl1 Si1 N1 48.3(8) . .
N2 Tl1 Si1 N1 -115.9(5) . .
N3 Tl1 Si1 N1 160.1(5) . .
Si2 Tl1 Si1 N1 -113.6(5) . .
Tl2 Tl1 Si1 N1 -161.5(5) . .
N1 Tl1 Si1 C3 46.3(8) . .
C40 Tl1 Si1 C3 94.6(9) . .
N2 Tl1 Si1 C3 -69.6(7) . .
N3 Tl1 Si1 C3 -153.6(7) . .
Si2 Tl1 Si1 C3 -67.3(7) . .
Tl2 Tl1 Si1 C3 -115.2(7) . .
N1 Tl1 Si1 C2 -103.6(6) . .
C40 Tl1 Si1 C2 -55.3(7) . .
N2 Tl1 Si1 C2 140.5(4) . .
N3 Tl1 Si1 C2 56.5(4) . .
Si2 Tl1 Si1 C2 142.8(4) . .
Tl2 Tl1 Si1 C2 94.9(4) . .
N1 Tl1 Si1 C1 147.4(5) . .
C40 Tl1 Si1 C1 -164.3(7) . .
N2 Tl1 Si1 C1 31.5(3) . .
N3 Tl1 Si1 C1 -52.5(3) . .
Si2 Tl1 Si1 C1 33.8(3) . .
Tl2 Tl1 Si1 C1 -14.1(3) . .
Si3 C1 Si2 N2 -43.8(6) . .
Si1 C1 Si2 N2 88.4(5) . .
Si3 C1 Si2 C4 -164.3(5) . .
Si1 C1 Si2 C4 -32.0(7) . .
Si3 C1 Si2 C5 80.3(6) . .
Si1 C1 Si2 C5 -147.4(5) . .
Si3 C1 Si2 Tl1 -69.5(4) . .
Si1 C1 Si2 Tl1 62.7(4) . .
N1 Tl1 Si2 N2 156.9(4) . .
C40 Tl1 Si2 N2 17.6(6) . .
N3 Tl1 Si2 N2 -93.9(4) . .
Si1 Tl1 Si2 N2 -175.3(4) . .
Tl2 Tl1 Si2 N2 -39.3(4) . .
N1 Tl1 Si2 C4 49.4(4) . .
C40 Tl1 Si2 C4 -89.9(6) . .
N2 Tl1 Si2 C4 -107.5(5) . .
N3 Tl1 Si2 C4 158.6(4) . .
Si1 Tl1 Si2 C4 77.2(4) . .
Tl2 Tl1 Si2 C4 -146.8(4) . .
N1 Tl1 Si2 C1 -61.9(4) . .
C40 Tl1 Si2 C1 158.8(6) . .
N2 Tl1 Si2 C1 141.2(5) . .
N3 Tl1 Si2 C1 47.3(3) . .
Si1 Tl1 Si2 C1 -34.1(3) . .
Tl2 Tl1 Si2 C1 101.9(3) . .
N1 Tl1 Si2 C5 -164.5(8) . .
C40 Tl1 Si2 C5 56.2(9) . .
N2 Tl1 Si2 C5 38.5(8) . .
N3 Tl1 Si2 C5 -55.4(8) . .
Si1 Tl1 Si2 C5 -136.8(8) . .
Tl2 Tl1 Si2 C5 -0.7(7) . .
Si2 C1 Si3 N3 72.2(5) . .
Si1 C1 Si3 N3 -59.4(6) . .
Si2 C1 Si3 C6 -50.5(6) . .
Si1 C1 Si3 C6 178.0(5) . .
Si2 C1 Si3 C7 -163.8(5) . .
Si1 C1 Si3 C7 64.7(6) . .
C3 Si1 N1 C10 41.9(10) . .
C2 Si1 N1 C10 -77.0(9) . .
C1 Si1 N1 C10 160.8(8) . .
Tl1 Si1 N1 C10 -166.8(11) . .
C3 Si1 N1 Tl1 -151.3(5) . .
C2 Si1 N1 Tl1 89.8(5) . .
C1 Si1 N1 Tl1 -32.4(5) . .
C40 Tl1 N1 C10 12.5(9) . .
N2 Tl1 N1 C10 -126.2(7) . .
N3 Tl1 N1 C10 148.2(7) . .
Si1 Tl1 N1 C10 168.3(10) . .
Si2 Tl1 N1 C10 -137.5(7) . .
Tl2 Tl1 N1 C10 -163.7(5) . .
C40 Tl1 N1 Si1 -155.8(4) . .
N2 Tl1 N1 Si1 65.5(5) . .
N3 Tl1 N1 Si1 -20.1(5) . .
Si2 Tl1 N1 Si1 54.2(4) . .
Tl2 Tl1 N1 Si1 28.0(7) . .
Si1 N1 C10 C11 27.0(14) . .
Tl1 N1 C10 C11 -139.5(8) . .
Si1 N1 C10 C15 -152.1(7) . .
Tl1 N1 C10 C15 41.4(11) . .
N1 C10 C11 C12 179.5(10) . .
C15 C10 C11 C12 -1.4(16) . .
C10 C11 C12 C13 0.3(18) . .
C11 C12 C13 C14 0.9(17) . .
C11 C12 C13 C16 -179.0(11) . .
C12 C13 C14 C15 -0.9(15) . .
C16 C13 C14 C15 179.0(10) . .
C13 C14 C15 C10 -0.2(15) . .
C11 C10 C15 C14 1.3(14) . .
N1 C10 C15 C14 -179.5(9) . .
C4 Si2 N2 C20 -61.0(8) . .
C1 Si2 N2 C20 176.2(7) . .
C5 Si2 N2 C20 53.9(8) . .
Tl1 Si2 N2 C20 -145.2(9) . .
C4 Si2 N2 Tl1 84.2(5) . .
C1 Si2 N2 Tl1 -38.6(5) . .
C5 Si2 N2 Tl1 -160.9(4) . .
C4 Si2 N2 Tl2 -178.2(5) . .
C1 Si2 N2 Tl2 59.0(5) . .
C5 Si2 N2 Tl2 -63.3(6) . .
Tl1 Si2 N2 Tl2 97.6(5) . .
N1 Tl1 N2 C20 123.6(6) . .
C40 Tl1 N2 C20 -23.1(7) . .
N3 Tl1 N2 C20 -132.4(6) . .
Si1 Tl1 N2 C20 149.7(6) . .
Si2 Tl1 N2 C20 145.8(8) . .
Tl2 Tl1 N2 C20 -84.1(6) . .
N1 Tl1 N2 Si2 -22.1(4) . .
C40 Tl1 N2 Si2 -168.9(4) . .
N3 Tl1 N2 Si2 81.8(4) . .
Si1 Tl1 N2 Si2 3.9(3) . .
Tl2 Tl1 N2 Si2 130.1(4) . .
N1 Tl1 N2 Tl2 -152.2(2) . .
C40 Tl1 N2 Tl2 61.0(4) . .
N3 Tl1 N2 Tl2 -48.3(2) . .
Si1 Tl1 N2 Tl2 -126.16(15) . .
Si2 Tl1 N2 Tl2 -130.1(4) . .
N3 Tl2 N2 C20 162.9(5) . .
Tl1 Tl2 N2 C20 120.4(6) . .
Tl2 Tl2 N2 C20 109.1(5) 2 .
N3 Tl2 N2 Si2 -66.5(5) . .
Tl1 Tl2 N2 Si2 -109.1(5) . .
Tl2 Tl2 N2 Si2 -120.4(4) 2 .
N3 Tl2 N2 Tl1 42.6(2) . .
Tl2 Tl2 N2 Tl1 -11.3(3) 2 .
Si2 N2 C20 C21 125.3(8) . .
Tl1 N2 C20 C21 -16.1(11) . .
Tl2 N2 C20 C21 -97.8(8) . .
Si2 N2 C20 C25 -63.3(11) . .
Tl1 N2 C20 C25 155.3(7) . .
Tl2 N2 C20 C25 73.6(8) . .
C25 C20 C21 C22 0.4(14) . .
N2 C20 C21 C22 172.3(8) . .
C20 C21 C22 C23 1.1(15) . .
C21 C22 C23 C24 -0.9(14) . .
C21 C22 C23 C26 -178.7(9) . .
C22 C23 C24 C25 -0.8(16) . .
C26 C23 C24 C25 177.0(11) . .
C23 C24 C25 C20 2.3(17) . .
C21 C20 C25 C24 -2.0(14) . .
N2 C20 C25 C24 -174.1(9) . .
C6 Si3 N3 C30 -88.1(8) . .
C7 Si3 N3 C30 25.4(9) . .
C1 Si3 N3 C30 150.6(7) . .
C6 Si3 N3 Tl1 113.0(5) . .
C7 Si3 N3 Tl1 -133.5(5) . .
C1 Si3 N3 Tl1 -8.3(5) . .
C6 Si3 N3 Tl2 25.1(5) . .
C7 Si3 N3 Tl2 138.5(4) . .
C1 Si3 N3 Tl2 -96.3(4) . .
N1 Tl1 N3 C30 -113.7(7) . .
C40 Tl1 N3 C30 32.6(8) . .
N2 Tl1 N3 C30 148.4(7) . .
Si1 Tl1 N3 C30 -123.5(7) . .
Si2 Tl1 N3 C30 178.2(7) . .
Tl2 Tl1 N3 C30 100.6(7) . .
N1 Tl1 N3 Si3 45.5(5) . .
C40 Tl1 N3 Si3 -168.1(4) . .
N2 Tl1 N3 Si3 -52.4(4) . .
Si1 Tl1 N3 Si3 35.8(4) . .
Si2 Tl1 N3 Si3 -22.5(4) . .
Tl2 Tl1 N3 Si3 -100.2(4) . .
N1 Tl1 N3 Tl2 145.7(2) . .
C40 Tl1 N3 Tl2 -68.0(3) . .
N2 Tl1 N3 Tl2 47.8(2) . .
Si1 Tl1 N3 Tl2 135.93(17) . .
Si2 Tl1 N3 Tl2 77.64(14) . .
N2 Tl2 N3 C30 -161.9(6) . .
Tl1 Tl2 N3 C30 -119.4(6) . .
Tl2 Tl2 N3 C30 -16.5(5) 2 .
N2 Tl2 N3 Si3 71.5(3) . .
Tl1 Tl2 N3 Si3 114.0(4) . .
Tl2 Tl2 N3 Si3 -143.2(3) 2 .
N2 Tl2 N3 Tl1 -42.5(2) . .
Tl2 Tl2 N3 Tl1 102.87(16) 2 .
Si3 N3 C30 C31 47.8(12) . .
Tl1 N3 C30 C31 -154.4(7) . .
Tl2 N3 C30 C31 -65.1(9) . .
Si3 N3 C30 C35 -134.8(8) . .
Tl1 N3 C30 C35 23.0(11) . .
Tl2 N3 C30 C35 112.3(8) . .
N3 C30 C31 C32 179.3(9) . .
C35 C30 C31 C32 1.7(14) . .
C30 C31 C32 C33 -0.7(16) . .
C31 C32 C33 C34 -1.4(16) . .
C31 C32 C33 C36 175.9(10) . .
C32 C33 C34 C35 2.5(15) . .
C36 C33 C34 C35 -174.8(10) . .
C33 C34 C35 C30 -1.5(14) . .
N3 C30 C35 C34 -178.2(8) . .
C31 C30 C35 C34 -0.7(13) . .
N1 Tl1 C40 C41 2.3(9) . .
N2 Tl1 C40 C41 135.7(7) . .
N3 Tl1 C40 C41 -131.6(7) . .
Si1 Tl1 C40 C41 -26.6(12) . .
Si2 Tl1 C40 C41 126.0(6) . .
Tl2 Tl1 C40 C41 -180.0(7) . .
Tl1 C40 C41 C42 59.4(10) . .
C40 C41 C42 C43 179.9(10) . .
C2S C1S C2S C3S -161(5) 2 .
